data_1547553
loop_
_publ_author_name
'Zhu, Nengbo'
'Wang, Ting'
'Ge, Liang'
'Li, Yajun'
'Zhang, Xinhao'
'Bao, Hongli'

_publ_section_title
;
 \g-Amino Butyric Acid (GABA) Synthesis Enabled by Copper-Catalyzed
 Carboamination of Alkenes.
;
_journal_issue 18
_journal_name_full 'Organic letters'
_journal_page_first 4718
_journal_page_last 4721
_journal_paper_doi 10.1021/acs.orglett.7b01969
_journal_volume 19
_journal_year 2017
_chemical_formula_sum 'C18 H18.74 N2 O1.37'
_chemical_formula_weight 285.02
_space_group_crystal_system monoclinic
_space_group_IT_number 14
_space_group_name_Hall '-P 2ybc'
_space_group_name_H-M_alt 'P 1 21/c 1'
_symmetry_space_group_name_Hall '-P 2ybc'
_symmetry_space_group_name_H-M 'P 1 21/c 1'
_atom_sites_solution_hydrogens geom
_audit_creation_method SHELXL-2014/7
_cell_angle_alpha 90
_cell_angle_beta 105.341(3)
_cell_angle_gamma 90
_cell_formula_units_Z 4
_cell_length_a 16.4116(5)
_cell_length_b 5.5613(2)
_cell_length_c 17.4699(5)
_cell_measurement_reflns_used 2991
_cell_measurement_temperature 100.0(5)
_cell_measurement_theta_max 72.6840
_cell_measurement_theta_min 5.2440
_cell_volume 1537.66(9)
_computing_cell_refinement 'CrysAlisPro 1.171.39.6a (Rigaku OD, 2015)'
_computing_data_collection 'CrysAlisPro 1.171.39.6a (Rigaku OD, 2015)'
_computing_data_reduction 'CrysAlisPro 1.171.39.6a (Rigaku OD, 2015)'
_computing_structure_refinement 'SHELXL-2014/7 (Sheldrick, 2014)'
_diffrn_ambient_temperature 100.0(5)
_diffrn_detector_area_resol_mean 10.5594
_diffrn_measured_fraction_theta_full 0.996
_diffrn_measured_fraction_theta_max 0.974
_diffrn_measurement_device_type 'SuperNova, Dual, Cu at home/near, Atlas'
_diffrn_measurement_method '\w scans'
_diffrn_radiation_type CuK\a
_diffrn_radiation_wavelength 1.54184
_diffrn_reflns_av_R_equivalents 0.0145
_diffrn_reflns_av_unetI/netI 0.0178
_diffrn_reflns_Laue_measured_fraction_full 0.996
_diffrn_reflns_Laue_measured_fraction_max 0.974
_diffrn_reflns_limit_h_max 20
_diffrn_reflns_limit_h_min -16
_diffrn_reflns_limit_k_max 6
_diffrn_reflns_limit_k_min -6
_diffrn_reflns_limit_l_max 21
_diffrn_reflns_limit_l_min -18
_diffrn_reflns_number 6701
_diffrn_reflns_point_group_measured_fraction_full 0.996
_diffrn_reflns_point_group_measured_fraction_max 0.974
_diffrn_reflns_theta_full 67.684
_diffrn_reflns_theta_max 73.122
_diffrn_reflns_theta_min 5.255
_diffrn_source 'micro-focus sealed X-ray tube'
_exptl_absorpt_coefficient_mu 0.622
_exptl_absorpt_correction_T_max 1.00000
_exptl_absorpt_correction_T_min 0.77818
_exptl_absorpt_correction_type multi-scan
_exptl_absorpt_process_details
;
CrysAlisPro 1.171.39.6a (Rigaku Oxford Diffraction, 2015)
Empirical absorption correction using spherical harmonics,
 implemented in SCALE3 ABSPACK scaling algorithm.
;
_exptl_crystal_colour colorless
_exptl_crystal_density_diffrn 1.227
_exptl_crystal_description prism
_exptl_crystal_F_000 606
_exptl_crystal_size_max 0.180
_exptl_crystal_size_mid 0.100
_exptl_crystal_size_min 0.080
_refine_diff_density_max 0.229
_refine_diff_density_min -0.154
_refine_diff_density_rms 0.030
_refine_ls_extinction_coef 0.0012(3)
_refine_ls_extinction_expression Fc^*^=kFc[1+0.001xFc^2^\l^3^/sin(2\q)]^-1/4^
_refine_ls_extinction_method 'SHELXL-2014/7 (Sheldrick 2014)'
_refine_ls_goodness_of_fit_ref 1.018
_refine_ls_hydrogen_treatment constr
_refine_ls_matrix_type full
_refine_ls_number_parameters 392
_refine_ls_number_reflns 2998
_refine_ls_number_restraints 24
_refine_ls_restrained_S_all 1.040
_refine_ls_R_factor_all 0.0425
_refine_ls_R_factor_gt 0.0347
_refine_ls_shift/su_max 0.000
_refine_ls_shift/su_mean 0.000
_refine_ls_structure_factor_coef Fsqd
_refine_ls_weighting_details 'w=1/[\s^2^(Fo^2^)+(0.0554P)^2^+0.2317P] where P=(Fo^2^+2Fc^2^)/3'
_refine_ls_weighting_scheme calc
_refine_ls_wR_factor_gt 0.0941
_refine_ls_wR_factor_ref 0.1011
_reflns_Friedel_coverage 0.000
_reflns_number_gt 2506
_reflns_number_total 2998
_reflns_threshold_expression 'I > 2\s(I)'
_cod_data_source_file ol7b01969_si_003.cif
_cod_data_source_block data
_cod_database_code 1547553
_shelx_shelxl_version_number 2014/7
_shelx_space_group_comment
;
The symmetry employed for this shelxl refinement is uniquely defined
by the following loop, which should always be used as a source of
symmetry information in preference to the above space-group names.
They are only intended as comments.
;
_shelx_estimated_absorpt_t_min 0.896
_shelx_estimated_absorpt_t_max 0.952

loop_
_space_group_symop_operation_xyz
'x, y, z'
'-x, y+1/2, -z+1/2'
'-x, -y, -z'
'x, -y-1/2, z-1/2'

loop_
_atom_site_label
_atom_site_type_symbol
_atom_site_fract_x
_atom_site_fract_y
_atom_site_fract_z
_atom_site_U_iso_or_equiv
_atom_site_adp_type
_atom_site_occupancy
_atom_site_site_symmetry_order
_atom_site_calc_flag
_atom_site_refinement_flags_posn
_atom_site_refinement_flags_adp
_atom_site_refinement_flags_occupancy
_atom_site_disorder_assembly
_atom_site_disorder_group
O1A O 0.14838(17) 0.4700(8) 0.0525(2) 0.0601(14) Uani 0.631(3) 1 d . . P A 1
N1A N 0.17751(12) 0.8685(7) 0.07060(12) 0.0409(6) Uani 0.631(3) 1 d . . P A 1
H1A H 0.1685 1.0139 0.0502 0.049 Uiso 0.631(3) 1 calc R U P A 1
N2A N 0.07266(16) 1.2830(7) 0.29815(18) 0.0589(8) Uani 0.631(3) 1 d . . P A 1
C1A C 0.4749(4) 0.7564(13) 0.1767(5) 0.0208(9) Uani 0.631(3) 1 d . . P A 1
H1AA H 0.5188 0.6464 0.1998 0.025 Uiso 0.631(3) 1 calc R U P A 1
C2A C 0.4928(6) 0.9751(15) 0.1401(4) 0.0202(9) Uani 0.631(3) 1 d . . P A 1
H2A H 0.5489 1.0079 0.1378 0.024 Uiso 0.631(3) 1 calc R U P A 1
C3A C 0.4295(6) 1.137(2) 0.1084(6) 0.0261(12) Uani 0.631(3) 1 d . . P A 1
H3A H 0.4421 1.2788 0.0837 0.031 Uiso 0.631(3) 1 calc R U P A 1
C4A C 0.3462(4) 1.0943(12) 0.1123(3) 0.0254(9) Uani 0.631(3) 1 d . . P A 1
H4A H 0.3034 1.2103 0.0923 0.030 Uiso 0.631(3) 1 calc R U P A 1
C5A C 0.3273(5) 0.8860(16) 0.1448(5) 0.0262(12) Uani 0.631(3) 1 d . . P A 1
C6A C 0.3883(6) 0.7079(19) 0.1777(6) 0.0232(11) Uani 0.631(3) 1 d . . P A 1
H6A H 0.3731 0.5632 0.1993 0.028 Uiso 0.631(3) 1 calc R U P A 1
C7A C 0.2347(4) 0.8394(9) 0.1488(3) 0.0302(10) Uani 0.631(3) 1 d . . P A 1
H7A H 0.2310 0.6686 0.1654 0.036 Uiso 0.631(3) 1 calc R U P A 1
C8A C 0.2101(2) 1.0018(8) 0.21044(19) 0.0272(7) Uani 0.631(3) 1 d . . P A 1
H8A H 0.2227 1.1716 0.1986 0.033 Uiso 0.631(3) 1 calc R U P A 1
C9A C 0.2613(3) 0.9457(9) 0.2935(3) 0.0198(8) Uani 0.631(3) 1 d . . P A 1
C10A C 0.3244(2) 1.0963(10) 0.3343(2) 0.0229(8) Uani 0.631(3) 1 d . . P A 1
H10A H 0.3363 1.2393 0.3096 0.027 Uiso 0.631(3) 1 calc R U P A 1
C11A C 0.3711(2) 1.0430(8) 0.4114(2) 0.0298(7) Uani 0.631(3) 1 d . . P A 1
H11A H 0.4151 1.1485 0.4379 0.036 Uiso 0.631(3) 1 calc R U P A 1
C12A C 0.3546(3) 0.8395(11) 0.4498(2) 0.0256(7) Uani 0.631(3) 1 d . . P A 1
H12A H 0.3849 0.8059 0.5030 0.031 Uiso 0.631(3) 1 calc R U P A 1
C13A C 0.2916(9) 0.684(3) 0.4073(9) 0.0343(18) Uani 0.631(3) 1 d . . P A 1
H13A H 0.2796 0.5399 0.4313 0.041 Uiso 0.631(3) 1 calc R U P A 1
C14A C 0.2472(4) 0.7399(13) 0.3309(5) 0.0356(12) Uani 0.631(3) 1 d . . P A 1
H14A H 0.2050 0.6312 0.3031 0.043 Uiso 0.631(3) 1 calc R U P A 1
C15A C 0.1141(3) 0.9843(9) 0.20209(19) 0.0408(9) Uani 0.631(3) 1 d . . P A 1
H15A H 0.0826 1.0251 0.1471 0.049 Uiso 0.631(3) 1 calc R U P A 1
H15B H 0.0994 0.8174 0.2130 0.049 Uiso 0.631(3) 1 calc R U P A 1
C16A C 0.0899(2) 1.1467(11) 0.2569(2) 0.0490(10) Uani 0.631(3) 1 d . . P A 1
C17A C 0.1378(2) 0.6823(11) 0.0283(2) 0.0506(10) Uani 0.631(3) 1 d . . P A 1
C18A C 0.07676(13) 0.7446(7) -0.05047(12) 0.0657(10) Uani 0.631(3) 1 d . . P A 1
H18A H 0.0841 0.9136 -0.0631 0.099 Uiso 0.631(3) 1 calc R U P A 1
H18B H 0.0187 0.7187 -0.0472 0.099 Uiso 0.631(3) 1 calc R U P A 1
H18C H 0.0879 0.6419 -0.0921 0.099 Uiso 0.631(3) 1 calc R U P A 1
O1B O 0.1540(3) 0.3485(6) 0.0626(3) 0.0377(9) Uani 0.369(3) 1 d . . P A 2
O2B O 0.0891(3) 1.1304(5) -0.04317(18) 0.0910(16) Uani 0.369(3) 1 d . U P A 2
N1B N 0.1684(3) 0.7527(7) 0.0556(2) 0.0245(8) Uani 0.369(3) 1 d . . P A 2
H1BB H 0.1516 0.8838 0.0277 0.029 Uiso 0.369(3) 1 calc R U P A 2
N2B N 0.0638(3) 1.3132(12) 0.2595(3) 0.0545(11) Uani 0.369(3) 1 d . . P A 2
C1B C 0.4599(9) 0.782(3) 0.1692(10) 0.035(3) Uani 0.369(3) 1 d . . P A 2
H1B H 0.5042 0.6749 0.1937 0.042 Uiso 0.369(3) 1 calc R U P A 2
C2B C 0.4774(12) 0.971(4) 0.1353(10) 0.041(4) Uani 0.369(3) 1 d . . P A 2
H2B H 0.5340 1.0082 0.1354 0.050 Uiso 0.369(3) 1 calc R U P A 2
C3B C 0.4111(10) 1.122(4) 0.0983(11) 0.033(3) Uani 0.369(3) 1 d . . P A 2
H3B H 0.4221 1.2691 0.0754 0.040 Uiso 0.369(3) 1 calc R U P A 2
C4B C 0.3312(8) 1.058(2) 0.0948(5) 0.0295(17) Uani 0.369(3) 1 d . . P A 2
H4B H 0.2859 1.1541 0.0653 0.035 Uiso 0.369(3) 1 calc R U P A 2
C5B C 0.3129(9) 0.844(2) 0.1351(8) 0.026(2) Uani 0.369(3) 1 d . . P A 2
C6B C 0.3853(13) 0.734(4) 0.1711(12) 0.044(4) Uani 0.369(3) 1 d . . P A 2
H6B H 0.3797 0.5995 0.2027 0.053 Uiso 0.369(3) 1 calc R U P A 2
C7B C 0.2278(7) 0.7738(12) 0.1355(6) 0.0251(15) Uani 0.369(3) 1 d . . P A 2
H7B H 0.2311 0.6137 0.1622 0.030 Uiso 0.369(3) 1 calc R U P A 2
C8B C 0.1960(5) 0.9597(12) 0.1869(3) 0.0256(12) Uani 0.369(3) 1 d . . P A 2
H8B H 0.2111 1.1240 0.1718 0.031 Uiso 0.369(3) 1 calc R U P A 2
C9B C 0.2419(5) 0.9173(17) 0.2731(4) 0.0224(15) Uani 0.369(3) 1 d . U P A 2
C10B C 0.2992(4) 1.0862(19) 0.3131(5) 0.0299(15) Uani 0.369(3) 1 d . . P A 2
H10B H 0.3079 1.2275 0.2857 0.036 Uiso 0.369(3) 1 calc R U P A 2
C11B C 0.3449(4) 1.0574(14) 0.3924(5) 0.0336(15) Uani 0.369(3) 1 d . U P A 2
H11B H 0.3836 1.1763 0.4191 0.040 Uiso 0.369(3) 1 calc R U P A 2
C12B C 0.3310(5) 0.845(2) 0.4307(4) 0.0324(15) Uani 0.369(3) 1 d . . P A 2
H12B H 0.3627 0.8195 0.4841 0.039 Uiso 0.369(3) 1 calc R U P A 2
C13B C 0.2754(15) 0.678(6) 0.3958(14) 0.036(3) Uani 0.369(3) 1 d . . P A 2
H13B H 0.2671 0.5381 0.4241 0.044 Uiso 0.369(3) 1 calc R U P A 2
C14B C 0.2302(6) 0.7101(17) 0.3180(6) 0.0232(14) Uani 0.369(3) 1 d . U P A 2
H14B H 0.1901 0.5918 0.2934 0.028 Uiso 0.369(3) 1 calc R U P A 2
C15B C 0.0992(4) 0.9518(13) 0.1765(3) 0.0329(12) Uani 0.369(3) 1 d . . P A 2
H15C H 0.0687 0.9712 0.1198 0.039 Uiso 0.369(3) 1 calc R U P A 2
H15D H 0.0829 0.7956 0.1953 0.039 Uiso 0.369(3) 1 calc R U P A 2
C16B C 0.0768(4) 1.1552(13) 0.2249(3) 0.0362(12) Uani 0.369(3) 1 d . . P A 2
C17B C 0.1400(4) 0.5430(14) 0.0256(3) 0.0240(11) Uani 0.369(3) 1 d . . P A 2
C18B C 0.0811(2) 0.5401(7) -0.05850(18) 0.0374(9) Uani 0.369(3) 1 d . . P A 2
H18D H 0.0899 0.6862 -0.0867 0.056 Uiso 0.369(3) 1 calc R U P A 2
H18E H 0.0223 0.5336 -0.0557 0.056 Uiso 0.369(3) 1 calc R U P A 2
H18F H 0.0934 0.3986 -0.0870 0.056 Uiso 0.369(3) 1 calc R U P A 2

loop_
_atom_site_aniso_label
_atom_site_aniso_U_11
_atom_site_aniso_U_22
_atom_site_aniso_U_33
_atom_site_aniso_U_23
_atom_site_aniso_U_13
_atom_site_aniso_U_12
O1A 0.0511(16) 0.084(4) 0.043(2) -0.024(3) 0.0080(15) -0.033(2)
N1A 0.0250(8) 0.0767(19) 0.0204(8) -0.0082(11) 0.0048(6) -0.0172(12)
N2A 0.0247(10) 0.106(2) 0.0496(14) -0.0090(18) 0.0170(12) 0.0065(11)
C1A 0.018(2) 0.0222(18) 0.0240(15) 0.0053(13) 0.0089(15) 0.0086(17)
C2A 0.019(2) 0.0244(16) 0.0199(13) -0.0016(10) 0.0097(12) -0.0013(13)
C3A 0.025(2) 0.0305(17) 0.027(3) 0.0007(17) 0.0141(19) -0.0033(16)
C4A 0.0247(18) 0.0343(19) 0.018(2) -0.0009(15) 0.0069(16) 0.0047(13)
C5A 0.0178(18) 0.038(3) 0.0252(18) -0.0040(15) 0.0103(14) -0.0069(16)
C6A 0.026(2) 0.0233(16) 0.0254(17) 0.0101(13) 0.0152(13) 0.0107(14)
C7A 0.0266(11) 0.046(3) 0.0191(17) -0.0042(17) 0.0076(11) -0.007(2)
C8A 0.0169(12) 0.0468(18) 0.0196(18) -0.0043(13) 0.0077(13) -0.0055(10)
C9A 0.0133(18) 0.0282(19) 0.0187(18) -0.0087(14) 0.0055(13) -0.0096(14)
C10A 0.0234(18) 0.0287(10) 0.017(2) -0.0015(15) 0.0057(14) -0.0106(15)
C11A 0.0303(17) 0.0397(13) 0.0189(16) -0.0014(11) 0.0054(12) -0.0074(14)
C12A 0.0266(18) 0.0354(12) 0.0148(17) 0.0001(14) 0.0054(12) -0.0005(15)
C13A 0.040(4) 0.029(2) 0.038(3) 0.0020(19) 0.018(3) -0.002(3)
C14A 0.027(2) 0.035(2) 0.048(3) -0.0120(16) 0.0151(17) -0.0170(14)
C15A 0.0223(14) 0.071(2) 0.0286(17) -0.0044(15) 0.0058(13) -0.0111(13)
C16A 0.0171(13) 0.090(2) 0.040(2) 0.012(2) 0.0071(15) -0.0002(13)
C17A 0.0296(14) 0.094(3) 0.0303(15) -0.022(2) 0.0121(12) -0.024(2)
C18A 0.0336(11) 0.128(3) 0.0314(10) -0.0187(13) 0.0017(8) -0.0244(14)
O1B 0.0360(13) 0.034(2) 0.0345(14) 0.0077(18) -0.0052(10) -0.0100(15)
O2B 0.149(3) 0.0333(15) 0.0536(17) -0.0032(12) -0.0384(19) 0.0147(17)
N1B 0.037(2) 0.018(2) 0.0159(19) 0.0013(14) 0.0021(15) 0.0072(16)
N2B 0.0287(18) 0.087(3) 0.049(3) -0.007(3) 0.013(2) 0.0052(19)
C1B 0.030(5) 0.039(4) 0.033(3) 0.007(2) 0.005(3) 0.029(3)
C2B 0.031(7) 0.054(5) 0.048(5) -0.011(4) 0.024(4) -0.007(4)
C3B 0.049(9) 0.026(4) 0.028(4) 0.004(3) 0.015(5) 0.009(5)
C4B 0.043(5) 0.034(3) 0.012(3) -0.001(2) 0.008(3) 0.008(3)
C5B 0.030(6) 0.025(4) 0.024(3) 0.009(3) 0.008(3) 0.004(3)
C6B 0.062(8) 0.040(7) 0.035(5) 0.005(4) 0.021(5) -0.011(5)
C7B 0.036(4) 0.023(3) 0.020(3) -0.001(2) 0.013(3) 0.010(2)
C8B 0.034(3) 0.025(2) 0.018(3) -0.0029(19) 0.007(2) -0.0020(17)
C9B 0.018(3) 0.025(2) 0.026(4) -0.015(2) 0.010(2) -0.011(2)
C10B 0.028(4) 0.042(3) 0.018(3) -0.002(3) 0.003(2) -0.005(4)
C11B 0.034(3) 0.034(2) 0.031(4) -0.003(2) 0.007(2) -0.008(2)
C12B 0.036(4) 0.046(3) 0.011(3) -0.001(3) 0.001(2) 0.001(3)
C13B 0.046(8) 0.033(3) 0.040(7) 0.003(5) 0.030(7) -0.005(5)
C14B 0.025(3) 0.017(2) 0.033(3) -0.002(2) 0.016(2) -0.013(2)
C15B 0.025(3) 0.040(2) 0.037(3) -0.013(3) 0.014(2) -0.0025(19)
C16B 0.017(2) 0.057(3) 0.039(3) -0.003(3) 0.014(2) 0.0057(18)
C17B 0.0246(18) 0.027(3) 0.023(2) 0.007(2) 0.0097(18) 0.0064(18)
C18B 0.0308(15) 0.055(2) 0.0214(14) 0.0002(14) -0.0013(11) -0.0019(14)

loop_
_atom_type_symbol
_atom_type_description
_atom_type_scat_dispersion_real
_atom_type_scat_dispersion_imag
_atom_type_scat_source
C C 0.0181 0.0091 'International Tables Vol C Tables 4.2.6.8 and 6.1.1.4'
H H 0.0000 0.0000 'International Tables Vol C Tables 4.2.6.8 and 6.1.1.4'
N N 0.0311 0.0180 'International Tables Vol C Tables 4.2.6.8 and 6.1.1.4'
O O 0.0492 0.0322 'International Tables Vol C Tables 4.2.6.8 and 6.1.1.4'

loop_
_geom_angle_atom_site_label_1
_geom_angle_atom_site_label_2
_geom_angle_atom_site_label_3
_geom_angle
C17A N1A C7A 122.3(3)
C17A N1A H1A 118.8
C7A N1A H1A 118.8
C2A C1A C6A 118.5(8)
C2A C1A H1AA 120.7
C6A C1A H1AA 120.7
C3A C2A C1A 120.6(9)
C3A C2A H2A 119.7
C1A C2A H2A 119.7
C2A C3A C4A 120.8(9)
C2A C3A H3A 119.6
C4A C3A H3A 119.6
C5A C4A C3A 119.7(8)
C5A C4A H4A 120.2
C3A C4A H4A 120.2
C4A C5A C6A 123.3(8)
C4A C5A C7A 119.5(8)
C6A C5A C7A 117.2(7)
C5A C6A C1A 117.0(9)
C5A C6A H6A 121.5
C1A C6A H6A 121.5
N1A C7A C8A 111.7(4)
N1A C7A C5A 109.6(5)
C8A C7A C5A 111.9(4)
N1A C7A H7A 107.8
C8A C7A H7A 107.8
C5A C7A H7A 107.8
C9A C8A C7A 111.7(4)
C9A C8A C15A 111.9(3)
C7A C8A C15A 110.3(3)
C9A C8A H8A 107.6
C7A C8A H8A 107.6
C15A C8A H8A 107.6
C14A C9A C10A 117.5(5)
C14A C9A C8A 120.8(4)
C10A C9A C8A 121.7(4)
C9A C10A C11A 121.2(5)
C9A C10A H10A 119.4
C11A C10A H10A 119.4
C12A C11A C10A 121.0(4)
C12A C11A H11A 119.5
C10A C11A H11A 119.5
C11A C12A C13A 117.5(7)
C11A C12A H12A 121.3
C13A C12A H12A 121.3
C14A C13A C12A 120.2(13)
C14A C13A H13A 119.9
C12A C13A H13A 119.9
C9A C14A C13A 122.6(8)
C9A C14A H14A 118.7
C13A C14A H14A 118.7
C16A C15A C8A 110.5(3)
C16A C15A H15A 109.6
C8A C15A H15A 109.6
C16A C15A H15B 109.6
C8A C15A H15B 109.6
H15A C15A H15B 108.1
N2A C16A C15A 176.6(5)
O1A C17A N1A 122.7(3)
O1A C17A C18A 121.5(4)
N1A C17A C18A 115.7(4)
C17A C18A H18A 109.5
C17A C18A H18B 109.5
H18A C18A H18B 109.5
C17A C18A H18C 109.5
H18A C18A H18C 109.5
H18B C18A H18C 109.5
C17B N1B C7B 121.5(4)
C17B N1B H1BB 119.2
C7B N1B H1BB 119.2
C6B C1B C2B 121.7(17)
C6B C1B H1B 119.2
C2B C1B H1B 119.2
C1B C2B C3B 117.8(17)
C1B C2B H2B 121.1
C3B C2B H2B 121.1
C4B C3B C2B 119.8(17)
C4B C3B H3B 120.1
C2B C3B H3B 120.1
C3B C4B C5B 121.2(13)
C3B C4B H4B 119.4
C5B C4B H4B 119.4
C6B C5B C4B 109.3(14)
C6B C5B C7B 127.6(14)
C4B C5B C7B 123.1(12)
C1B C6B C5B 130(2)
C1B C6B H6B 115.1
C5B C6B H6B 115.1
C5B C7B N1B 114.3(9)
C5B C7B C8B 107.1(7)
N1B C7B C8B 111.1(7)
C5B C7B H7B 108.0
N1B C7B H7B 108.0
C8B C7B H7B 108.0
C9B C8B C7B 108.5(7)
C9B C8B C15B 109.7(6)
C7B C8B C15B 114.0(6)
C9B C8B H8B 108.2
C7B C8B H8B 108.2
C15B C8B H8B 108.2
C10B C9B C14B 116.1(8)
C10B C9B C8B 119.4(9)
C14B C9B C8B 124.5(6)
C9B C10B C11B 122.5(9)
C9B C10B H10B 118.7
C11B C10B H10B 118.7
C10B C11B C12B 117.2(7)
C10B C11B H11B 121.4
C12B C11B H11B 121.4
C13B C12B C11B 123.0(13)
C13B C12B H12B 118.5
C11B C12B H12B 118.5
C12B C13B C14B 119(2)
C12B C13B H13B 120.4
C14B C13B H13B 120.4
C13B C14B C9B 122.0(14)
C13B C14B H14B 119.0
C9B C14B H14B 119.0
C16B C15B C8B 107.8(5)
C16B C15B H15C 110.1
C8B C15B H15C 110.1
C16B C15B H15D 110.1
C8B C15B H15D 110.1
H15C C15B H15D 108.5
N2B C16B C15B 175.9(7)
O1B C17B N1B 124.3(5)
O1B C17B C18B 118.1(6)
N1B C17B C18B 117.4(5)
C17B C18B H18D 109.5
C17B C18B H18E 109.5
H18D C18B H18E 109.5
C17B C18B H18F 109.5
H18D C18B H18F 109.5
H18E C18B H18F 109.5

loop_
_geom_bond_atom_site_label_1
_geom_bond_atom_site_label_2
_geom_bond_distance
O1A C17A 1.251(5)
N1A C17A 1.337(4)
N1A C7A 1.447(6)
N1A H1A 0.8800
N2A C16A 1.133(7)
C1A C2A 1.440(8)
C1A C6A 1.451(10)
C1A H1AA 0.9500
C2A C3A 1.375(15)
C2A H2A 0.9500
C3A C4A 1.405(12)
C3A H3A 0.9500
C4A C5A 1.362(12)
C4A H4A 0.9500
C5A C6A 1.417(15)
C5A C7A 1.561(11)
C6A H6A 0.9500
C7A C8A 1.539(5)
C7A H7A 1.0000
C8A C9A 1.505(5)
C8A C15A 1.546(6)
C8A H8A 1.0000
C9A C14A 1.368(10)
C9A C10A 1.375(4)
C10A C11A 1.394(4)
C10A H10A 0.9500
C11A C12A 1.379(8)
C11A H11A 0.9500
C12A C13A 1.400(15)
C12A H12A 0.9500
C13A C14A 1.376(16)
C13A H13A 0.9500
C14A H14A 0.9500
C15A C16A 1.446(7)
C15A H15A 0.9900
C15A H15B 0.9900
C17A C18A 1.513(4)
C18A H18A 0.9800
C18A H18B 0.9800
C18A H18C 0.9800
O1B C17B 1.251(8)
N1B C17B 1.313(9)
N1B C7B 1.481(10)
N1B H1BB 0.8800
N2B C16B 1.118(11)
C1B C6B 1.26(2)
C1B C2B 1.28(2)
C1B H1B 0.9500
C2B C3B 1.39(3)
C2B H2B 0.9500
C3B C4B 1.34(2)
C3B H3B 0.9500
C4B C5B 1.451(19)
C4B H4B 0.9500
C5B C6B 1.34(3)
C5B C7B 1.452(18)
C6B H6B 0.9500
C7B C8B 1.548(9)
C7B H7B 1.0000
C8B C9B 1.514(7)
C8B C15B 1.552(10)
C8B H8B 1.0000
C9B C10B 1.381(7)
C9B C14B 1.436(16)
C10B C11B 1.398(7)
C10B H10B 0.9500
C11B C12B 1.407(14)
C11B H11B 0.9500
C12B C13B 1.33(3)
C12B H12B 0.9500
C13B C14B 1.38(3)
C13B H13B 0.9500
C14B H14B 0.9500
C15B C16B 1.514(9)
C15B H15C 0.9900
C15B H15D 0.9900
C17B C18B 1.530(6)
C18B H18D 0.9800
C18B H18E 0.9800
C18B H18F 0.9800
